data_9013788
loop_
_publ_author_name
'Kolitsch, U.'
'Wierzbicka-Wieczorek M'
'Tillmanns, E.'

_publ_section_title
;Crystal chemistry and topology of two flux-grown yttrium silicates, BaKYSi2O7
 and Cs3YSi8O19 Locality: synthetic
;
_journal_name_full 'The Canadian Mineralogist'
_journal_page_first 421
_journal_page_last 431
_journal_paper_doi 10.3749/canmin.47.2.421
_journal_volume 47
_journal_year 2009
_chemical_compound_source Synthetic
_chemical_formula_structural Cs3YSi8O19
_chemical_formula_sum 'Cs3 O19 Si8 Y'
_space_group_IT_number 62
_symmetry_space_group_name_Hall '-P 2ac 2n'
_symmetry_space_group_name_H-M 'P n m a'
_cell_angle_alpha 90
_cell_angle_beta 90
_cell_angle_gamma 90
_cell_length_a 11.476
_cell_length_b 7.059
_cell_length_c 26.971
_cell_formula_units_Z 4
_cell_volume 2184.896
_database_code_amcsd 0006289
_exptl_crystal_density_diffrn 3.089
_cod_original_formula_sum 'Cs3 Y Si8 O19'
_cod_database_code 9013788
_amcsd_formula_title Cs3YSi8O19

loop_
_space_group_symop_operation_xyz
x,y,z
x,1/2-y,z
-x,1/2+y,-z
1/2-x,1/2+y,1/2+z
1/2+x,1/2-y,1/2-z
1/2+x,y,1/2-z
1/2-x,-y,1/2+z
-x,-y,-z

loop_
_atom_site_aniso_label
_atom_site_aniso_U_11
_atom_site_aniso_U_22
_atom_site_aniso_U_33
_atom_site_aniso_U_12
_atom_site_aniso_U_13
_atom_site_aniso_U_23
Cs1 0.02058 0.02209 0.02129 0.00000 0.00045 0.00000
Cs2 0.01708 0.02085 0.02357 0.00000 -0.00009 0.00000
Cs3a 0.08810 0.02530 0.06510 0.00000 -0.05160 0.00000
Cs3b 0.12400 0.01700 0.11100 0.00000 -0.10400 0.00000
Cs3c 0.15800 0.15100 0.11400 0.00000 -0.02500 0.00000
Cs3d 0.06400 0.08400 0.00800 0.01000 0.01100 0.00300
Y 0.00849 0.00964 0.00771 0.00000 -0.00021 0.00000
Sil 0.01120 0.00660 0.01110 0.00000 -0.00050 0.00060
Si2 0.00900 0.00940 0.00720 0.00000 -0.00100 0.00000
Si3 0.00850 0.01080 0.00840 0.00000 -0.00170 0.00000
Si4 0.00700 0.01080 0.01040 0.00000 0.00130 0.00000
Si5 0.01020 0.00760 0.01100 0.00000 -0.00038 -0.00150
Si6 0.00780 0.01240 0.00990 0.00000 -0.00170 0.00000
O1 0.03370 0.01790 0.01300 0.00060 0.00040 0.00630
O2 0.02760 0.00590 0.01460 0.00000 -0.00200 0.00000
O3 0.02870 0.02170 0.02730 0.01400 -0.01200 -0.00310
O4 0.02570 0.01800 0.04570 -0.00990 -0.01810 0.00490
O5 0.01900 0.03120 0.00950 0.00000 -0.00550 0.00000
O6 0.02310 0.02900 0.01210 0.00000 0.00810 0.00000
O7 0.02250 0.06700 0.01140 0.00000 0.00500 0.00000
O8 0.01010 0.02850 0.02280 0.00000 -0.00470 0.00000
O9 0.01570 0.01950 0.04150 0.00690 0.00160 -0.00660
O10 0.03030 0.01380 0.01080 -0.00340 0.00180 -0.00110
O11 0.02120 0.02110 0.02090 -0.00980 -0.00530 -0.00270
O12 0.02730 0.00680 0.01460 0.00000 0.00410 0.00000
O13 0.01070 0.03670 0.02090 0.00000 0.00310 0.00000

loop_
_atom_site_label
_atom_site_fract_x
_atom_site_fract_y
_atom_site_fract_z
_atom_site_occupancy
_atom_site_U_iso_or_equiv
Cs1 0.08478 0.25000 0.45288 1.00000 0.02132
Cs2 0.44859 0.25000 0.45290 1.00000 0.02050
Cs3a -0.06384 0.25000 0.27777 0.75500 0.05950
Cs3b 0.05130 0.25000 0.23180 0.10000 0.08400
Cs3c -0.37170 0.25000 0.31120 0.08200 0.14100
Cs3d -0.24470 0.03620 0.30260 0.03140 0.05200
Y 0.27068 0.75000 0.44432 1.00000 0.00861
Sil 0.25429 0.03007 0.33403 1.00000 0.00964
Si2 0.06203 0.25000 0.79791 1.00000 0.00855
Si3 -0.05905 0.25000 0.69138 1.00000 0.00923
Si4 0.04507 0.25000 0.58776 1.00000 0.00940
Si5 -0.24528 0.03584 0.43776 1.00000 0.00959
Si6 0.42692 0.25000 0.60258 1.00000 0.01003
O1 0.26638 -0.00410 0.39112 1.00000 0.02160
O2 0.24990 0.25000 0.31699 1.00000 0.01610
O3 0.13989 0.06100 0.80173 1.00000 0.02590
O4 -0.13496 0.06000 0.68895 1.00000 0.02980
O5 0.00780 0.25000 0.74333 1.00000 0.01990
O6 -0.03930 0.25000 0.83851 1.00000 0.02140
O7 0.03600 0.25000 0.64806 1.00000 0.03370
O8 -0.07510 0.25000 0.55988 1.00000 0.02050
O9 -0.12050 -0.06420 0.42692 1.00000 0.02560
O10 0.27715 -0.03260 0.50513 1.00000 0.01830
O11 0.34430 0.06330 0.59686 1.00000 0.02100
O12 -0.23220 0.25000 0.41536 1.00000 0.01620
O13 0.53380 0.25000 0.56619 1.00000 0.02280

loop_
_cod_related_entry_id
_cod_related_entry_database
_cod_related_entry_code
1 AMCSD 0006289
